data_2217380
loop_
_publ_author_name
'Dong-Mei Zhao'
'Chao Ma'
'Yu Sha'
'Jing-Hong Liu'
'Mao-Sheng Cheng'

_publ_section_title
(11a<i>S</i>)-8-Hydroxy-7-methoxy-2,3,5,10,11,11a-hexahydro-1<i>H</i>-pyrrolo[2,1-<i>c</i>][1,4]benzodiazepine-3,11-dione
_journal_coeditor_code XU2391
_journal_issue 1
_journal_name_full 'Acta Crystallographica Section E'
_journal_page_first o266
_journal_page_last o266
_journal_paper_doi 10.1107/S1600536807066056
_journal_volume 64
_journal_year 2008
_chemical_formula_iupac 'C13 H14 N2 O4'
_chemical_formula_moiety 'C13 H14 N2 O4'
_chemical_formula_sum 'C13 H14 N2 O4'
_chemical_formula_weight 262.26
_chemical_name_systematic
;
(11aS)-8-Hydroxy-7-methoxy-2,3,5,10,11,11a-hexahydro-1H-
pyrrolo[2,1-c][1,4]benzodiazepine-3,11-dione
;
_space_group_IT_number 4
_symmetry_cell_setting monoclinic
_symmetry_space_group_name_Hall 'P 2yb'
_symmetry_space_group_name_H-M 'P 1 21 1'
_atom_sites_solution_hydrogens geom
_atom_sites_solution_primary direct
_atom_sites_solution_secondary difmap
_audit_creation_method SHELXL-97
_cell_angle_alpha 90.00
_cell_angle_beta 103.6210(10)
_cell_angle_gamma 90.00
_cell_formula_units_Z 2
_cell_length_a 6.3819(7)
_cell_length_b 9.3139(10)
_cell_length_c 10.3673(11)
_cell_measurement_reflns_used 2332
_cell_measurement_temperature 187(2)
_cell_measurement_theta_max 25.29
_cell_measurement_theta_min 2.98
_cell_volume 598.90(11)
_computing_cell_refinement 'SAINT (Bruker, 1999)'
_computing_data_collection 'SMART (Bruker, 1997)'
_computing_data_reduction 'SAINT (Bruker, 1999)'
_computing_molecular_graphics 'SHELXTL-Plus (Siemens, 1990)'
_computing_publication_material 'SHELXL97 (Sheldrick, 1997)'
_computing_structure_refinement 'SHELXL97 (Sheldrick, 1997)'
_computing_structure_solution 'SHELXS97 (Sheldrick, 1997)'
_diffrn_ambient_temperature 187(2)
_diffrn_measured_fraction_theta_full 0.997
_diffrn_measured_fraction_theta_max 0.997
_diffrn_measurement_device_type 'Bruker SMART APEX CCD area-detector'
_diffrn_measurement_method '\f and \w'
_diffrn_radiation_monochromator graphite
_diffrn_radiation_source 'fine-focus sealed tube'
_diffrn_radiation_type MoK\a
_diffrn_radiation_wavelength 0.71073
_diffrn_reflns_av_R_equivalents 0.0125
_diffrn_reflns_av_sigmaI/netI 0.0135
_diffrn_reflns_limit_h_max 7
_diffrn_reflns_limit_h_min -7
_diffrn_reflns_limit_k_max 11
_diffrn_reflns_limit_k_min -5
_diffrn_reflns_limit_l_max 11
_diffrn_reflns_limit_l_min -12
_diffrn_reflns_number 3169
_diffrn_reflns_theta_full 25.33
_diffrn_reflns_theta_max 25.33
_diffrn_reflns_theta_min 2.98
_diffrn_standards_number 0
_exptl_absorpt_coefficient_mu 0.109
_exptl_absorpt_correction_type none
_exptl_crystal_colour colorless
_exptl_crystal_density_diffrn 1.454
_exptl_crystal_density_method 'not measured'
_exptl_crystal_description Block
_exptl_crystal_F_000 276
_exptl_crystal_size_max 0.48
_exptl_crystal_size_mid 0.26
_exptl_crystal_size_min 0.15
_refine_diff_density_max 0.142
_refine_diff_density_min -0.186
_refine_ls_extinction_method none
_refine_ls_goodness_of_fit_ref 1.118
_refine_ls_hydrogen_treatment constr
_refine_ls_matrix_type full
_refine_ls_number_parameters 174
_refine_ls_number_reflns 1168
_refine_ls_number_restraints 1
_refine_ls_restrained_S_all 1.117
_refine_ls_R_factor_all 0.0302
_refine_ls_R_factor_gt 0.0297
_refine_ls_shift/su_max 0.004
_refine_ls_shift/su_mean 0.000
_refine_ls_structure_factor_coef Fsqd
_refine_ls_weighting_details 'calc w=1/[\s^2^(Fo^2^)+(0.0425P)^2^+0.0991P] where P=(Fo^2^+2Fc^2^)/3'
_refine_ls_weighting_scheme calc
_refine_ls_wR_factor_gt 0.0729
_refine_ls_wR_factor_ref 0.0735
_reflns_number_gt 1149
_reflns_number_total 1168
_reflns_threshold_expression I>2\s(I)
_cod_data_source_file xu2391.cif
_cod_data_source_block I
_cod_depositor_comments
;
The following automatic conversions were performed:
'_symmetry_cell_setting' value 'Monoclinic' changed to 'monoclinic'
according to '/home/saulius/struct/CIF-dictionaries/cif_core.dic'
dictionary named 'cif_core.dic' version 2.4.1 from 2010-06-29.

Automatic conversion script
Id: cif_fix_enum 1527 2010-12-29 10:47:43Z saulius 

The following automatic conversions were performed:

'_symmetry_cell_setting' value 'Monoclinic' changed to 'monoclinic'
according to /home/saulius/struct/CIF-dictionaries/cif_core.dic
dictionary named 'cif_core.dic' version 2.4.1 from 2010-06-29.

Automatic conversion script
Id: cif_fix_values 1715 2011-07-08 13:25:40Z adriana 
;
_cod_original_sg_symbol_H-M 'P 21'
_cod_database_code 2217380
_cod_database_fobs_code 2217380

loop_
_symmetry_equiv_pos_as_xyz
'x, y, z'
'-x, y+1/2, -z'

loop_
_atom_site_type_symbol
_atom_site_label
_atom_site_fract_x
_atom_site_fract_y
_atom_site_fract_z
_atom_site_U_iso_or_equiv
_atom_site_adp_type
_atom_site_calc_flag
_atom_site_refinement_flags
_atom_site_occupancy
C C1 -0.1968(3) 0.3136(2) 0.6150(2) 0.0254(4) Uani d . 1
C C2 0.0218(3) 0.2900(2) 0.6730(2) 0.0283(5) Uani d . 1
C C3 0.1550(3) 0.4061(3) 0.7152(2) 0.0290(5) Uani d . 1
H H3 0.3026 0.3905 0.7566 0.035 Uiso calc R 1
C C4 0.0751(3) 0.5463(3) 0.6978(2) 0.0275(5) Uani d . 1
C C5 -0.1437(3) 0.5676(2) 0.6429(2) 0.0263(4) Uani d . 1
C C6 -0.2799(4) 0.4511(3) 0.6011(2) 0.0280(5) Uani d . 1
H H6 -0.4289 0.4662 0.5632 0.034 Uiso calc R 1
C C7 0.3005(4) 0.1165(3) 0.7439(3) 0.0375(5) Uani d . 1
H H7A 0.3303 0.1447 0.8375 0.056 Uiso calc R 1
H H7B 0.3962 0.1695 0.6995 0.056 Uiso calc R 1
H H7C 0.3253 0.0132 0.7374 0.056 Uiso calc R 1
C C8 -0.1959(3) 0.8199(2) 0.7104(2) 0.0281(5) Uani d . 1
C C9 0.2252(3) 0.6725(2) 0.7329(2) 0.0304(5) Uani d . 1
H H9A 0.3751 0.6369 0.7620 0.037 Uiso calc R 1
H H9B 0.2159 0.7322 0.6528 0.037 Uiso calc R 1
C C10 -0.0465(3) 0.7914(3) 0.8459(2) 0.0280(5) Uani d . 1
H H10 -0.1028 0.7076 0.8878 0.034 Uiso calc R 1
C C11 -0.0166(3) 0.9189(3) 0.9420(2) 0.0360(5) Uani d . 1
H H11A -0.1253 0.9172 0.9962 0.043 Uiso calc R 1
H H11B -0.0277 1.0112 0.8935 0.043 Uiso calc R 1
C C12 0.2116(4) 0.8965(3) 1.0287(2) 0.0402(6) Uani d . 1
H H12A 0.2842 0.9897 1.0540 0.048 Uiso calc R 1
H H12B 0.2073 0.8425 1.1103 0.048 Uiso calc R 1
C C13 0.3266(3) 0.8111(3) 0.9419(2) 0.0310(5) Uani d . 1
N N1 -0.2336(3) 0.7085(2) 0.62395(18) 0.0314(4) Uani d . 1
H H1A -0.3508 0.7192 0.5458 0.038 Uiso d . 1
N N2 0.1759(3) 0.76080(19) 0.83733(17) 0.0267(4) Uani d . 1
O O1 -0.3329(2) 0.20085(17) 0.57207(15) 0.0316(4) Uani d . 1
H H1 -0.2729 0.1238 0.6029 0.047 Uiso calc R 1
O O2 0.0812(2) 0.14895(17) 0.68141(17) 0.0352(4) Uani d . 1
O O3 0.5206(2) 0.7896(2) 0.96020(16) 0.0416(4) Uani d . 1
O O4 -0.2877(3) 0.93534(18) 0.68144(17) 0.0373(4) Uani d . 1

loop_
_atom_site_aniso_label
_atom_site_aniso_U_11
_atom_site_aniso_U_22
_atom_site_aniso_U_33
_atom_site_aniso_U_12
_atom_site_aniso_U_13
_atom_site_aniso_U_23
C1 0.0268(10) 0.0274(11) 0.0211(9) -0.0026(9) 0.0038(8) -0.0001(9)
C2 0.0280(11) 0.0297(11) 0.0279(11) 0.0021(9) 0.0078(8) 0.0001(9)
C3 0.0229(10) 0.0323(12) 0.0309(11) 0.0032(9) 0.0047(8) -0.0027(10)
C4 0.0264(10) 0.0303(11) 0.0253(10) -0.0007(9) 0.0055(8) -0.0016(9)
C5 0.0284(10) 0.0255(11) 0.0228(9) 0.0015(9) 0.0017(8) 0.0005(9)
C6 0.0255(10) 0.0311(12) 0.0247(10) -0.0005(9) 0.0003(8) 0.0023(9)
C7 0.0272(11) 0.0336(12) 0.0514(14) 0.0057(9) 0.0092(9) 0.0039(11)
C8 0.0219(9) 0.0255(11) 0.0353(11) -0.0025(9) 0.0036(8) 0.0026(10)
C9 0.0271(10) 0.0322(12) 0.0320(11) -0.0021(9) 0.0070(9) -0.0034(9)
C10 0.0236(10) 0.0306(11) 0.0296(11) -0.0027(9) 0.0059(8) 0.0006(9)
C11 0.0305(11) 0.0423(14) 0.0357(11) -0.0042(11) 0.0086(9) -0.0097(11)
C12 0.0354(12) 0.0521(16) 0.0309(11) -0.0078(11) 0.0035(9) -0.0089(11)
C13 0.0272(10) 0.0333(12) 0.0295(10) -0.0055(9) 0.0010(8) 0.0034(10)
N1 0.0294(9) 0.0277(10) 0.0304(9) 0.0014(9) -0.0066(7) 0.0029(9)
N2 0.0216(8) 0.0298(10) 0.0273(9) -0.0013(7) 0.0027(7) -0.0013(7)
O1 0.0300(8) 0.0249(8) 0.0350(8) -0.0020(7) -0.0019(6) 0.0021(7)
O2 0.0277(8) 0.0272(9) 0.0477(10) 0.0039(7) 0.0029(7) -0.0019(7)
O3 0.0246(8) 0.0513(11) 0.0437(10) -0.0034(8) -0.0021(7) -0.0010(9)
O4 0.0328(9) 0.0254(8) 0.0482(9) 0.0019(7) -0.0013(7) 0.0036(7)

loop_
_atom_type_symbol
_atom_type_description
_atom_type_scat_dispersion_real
_atom_type_scat_dispersion_imag
_atom_type_scat_source
C C 0.0033 0.0016 'International Tables Vol C Tables 4.2.6.8 and 6.1.1.4'
H H 0.0000 0.0000 'International Tables Vol C Tables 4.2.6.8 and 6.1.1.4'
N N 0.0061 0.0033 'International Tables Vol C Tables 4.2.6.8 and 6.1.1.4'
O O 0.0106 0.0060 'International Tables Vol C Tables 4.2.6.8 and 6.1.1.4'

loop_
_geom_angle_atom_site_label_1
_geom_angle_atom_site_label_2
_geom_angle_atom_site_label_3
_geom_angle
O1 C1 C6 118.58(18)
O1 C1 C2 120.7(2)
C6 C1 C2 120.7(2)
O2 C2 C3 126.32(19)
O2 C2 C1 114.37(19)
C3 C2 C1 119.3(2)
C2 C3 C4 120.79(18)
C2 C3 H3 119.6
C4 C3 H3 119.6
C5 C4 C3 119.1(2)
C5 C4 C9 120.5(2)
C3 C4 C9 120.41(19)
C6 C5 C4 120.5(2)
C6 C5 N1 118.15(18)
C4 C5 N1 121.28(19)
C1 C6 C5 119.54(19)
C1 C6 H6 120.2
C5 C6 H6 120.2
O2 C7 H7A 109.5
O2 C7 H7B 109.5
H7A C7 H7B 109.5
O2 C7 H7C 109.5
H7A C7 H7C 109.5
H7B C7 H7C 109.5
O4 C8 N1 120.58(19)
O4 C8 C10 122.5(2)
N1 C8 C10 116.85(19)
N2 C9 C4 112.66(17)
N2 C9 H9A 109.1
C4 C9 H9A 109.1
N2 C9 H9B 109.1
C4 C9 H9B 109.1
H9A C9 H9B 107.8
N2 C10 C8 112.39(17)
N2 C10 C11 102.46(16)
C8 C10 C11 114.80(19)
N2 C10 H10 109.0
C8 C10 H10 109.0
C11 C10 H10 109.0
C10 C11 C12 103.35(19)
C10 C11 H11A 111.1
C12 C11 H11A 111.1
C10 C11 H11B 111.1
C12 C11 H11B 111.1
H11A C11 H11B 109.1
C13 C12 C11 104.43(18)
C13 C12 H12A 110.9
C11 C12 H12A 110.9
C13 C12 H12B 110.9
C11 C12 H12B 110.9
H12A C12 H12B 108.9
O3 C13 N2 124.7(2)
O3 C13 C12 127.5(2)
N2 C13 C12 107.80(18)
C8 N1 C5 127.59(17)
C8 N1 H1A 117.1
C5 N1 H1A 114.5
C13 N2 C9 123.76(18)
C13 N2 C10 113.48(18)
C9 N2 C10 122.48(16)
C1 O1 H1 109.5
C2 O2 C7 117.41(18)

loop_
_geom_bond_atom_site_label_1
_geom_bond_atom_site_label_2
_geom_bond_distance
C1 O1 1.369(3)
C1 C6 1.381(3)
C1 C2 1.400(3)
C2 O2 1.364(3)
C2 C3 1.382(3)
C3 C4 1.398(3)
C3 H3 0.9500
C4 C5 1.392(3)
C4 C9 1.506(3)
C5 C6 1.394(3)
C5 N1 1.427(3)
C6 H6 0.9500
C7 O2 1.429(3)
C7 H7A 0.9800
C7 H7B 0.9800
C7 H7C 0.9800
C8 O4 1.228(3)
C8 N1 1.355(3)
C8 C10 1.524(3)
C9 N2 1.452(3)
C9 H9A 0.9900
C9 H9B 0.9900
C10 N2 1.471(3)
C10 C11 1.532(3)
C10 H10 1.0000
C11 C12 1.535(3)
C11 H11A 0.9900
C11 H11B 0.9900
C12 C13 1.514(3)
C12 H12A 0.9900
C12 H12B 0.9900
C13 O3 1.224(3)
C13 N2 1.353(3)
N1 H1A 0.9699
O1 H1 0.8400

loop_
_geom_hbond_atom_site_label_D
_geom_hbond_atom_site_label_H
_geom_hbond_atom_site_label_A
_geom_hbond_site_symmetry_A
_geom_hbond_distance_DH
_geom_hbond_distance_HA
_geom_hbond_distance_DA
_geom_hbond_angle_DHA
O1 H1 O4 1_545 0.84 1.95 2.707(2) 150.0
N1 H1A O1 2_456 0.97 2.11 3.023(2) 157.2

loop_
_cod_related_entry_id
_cod_related_entry_database
_cod_related_entry_code
1 ChemSpider 21195674
